data_4065034
loop_
_publ_author_name
'Mo, Zhenbo'
'Li, Yuxue'
'Lee, Hung Kay'
'Deng, Liang'

_publ_section_title
;
 Square-Planar Cobalt Complexes with Monodentate N-Heterocyclic Carbene
 Ligation: Synthesis, Structure, and Catalytic Application
;
_journal_issue 17
_journal_name_full Organometallics
_journal_page_first 4687
_journal_paper_doi 10.1021/om200527y
_journal_volume 30
_journal_year 2011
_chemical_formula_sum 'C69 H95.5 B Co N8 O0.5'
_chemical_formula_weight 1114.77
_chemical_name_systematic
; 
 ? 
;
_space_group_IT_number 2
_symmetry_cell_setting triclinic
_symmetry_space_group_name_Hall '-P 1'
_symmetry_space_group_name_H-M 'P -1'
_atom_sites_solution_hydrogens geom
_atom_sites_solution_primary direct
_atom_sites_solution_secondary difmap
_audit_creation_method SHELXL-97
_cell_angle_alpha 89.1990(10)
_cell_angle_beta 84.0570(10)
_cell_angle_gamma 82.6130(10)
_cell_formula_units_Z 2
_cell_length_a 11.5698(3)
_cell_length_b 16.3321(4)
_cell_length_c 17.6166(4)
_cell_measurement_reflns_used 9063
_cell_measurement_temperature 293(2)
_cell_measurement_theta_max 22.96
_cell_measurement_theta_min 2.25
_cell_volume 3283.45(14)
_computing_cell_refinement 'Bruker SMART'
_computing_data_collection 'Bruker SMART'
_computing_data_reduction 'Bruker SAINT'
_computing_molecular_graphics 'Bruker SHELXTL'
_computing_publication_material 'Bruker SHELXTL'
_computing_structure_refinement 'SHELXL-97 (Sheldrick, 1997)'
_computing_structure_solution 'SHELXS-97 (Sheldrick, 1990)'
_diffrn_ambient_temperature 293(2)
_diffrn_measured_fraction_theta_full 0.996
_diffrn_measured_fraction_theta_max 0.996
_diffrn_measurement_device_type 'CCD area detector'
_diffrn_measurement_method 'phi and omega scans'
_diffrn_radiation_monochromator graphite
_diffrn_radiation_source 'fine-focus sealed tube'
_diffrn_radiation_type MoK\a
_diffrn_radiation_wavelength 0.71073
_diffrn_reflns_av_R_equivalents 0.0894
_diffrn_reflns_av_sigmaI/netI 0.0747
_diffrn_reflns_limit_h_max 13
_diffrn_reflns_limit_h_min -13
_diffrn_reflns_limit_k_max 19
_diffrn_reflns_limit_k_min -19
_diffrn_reflns_limit_l_max 20
_diffrn_reflns_limit_l_min -20
_diffrn_reflns_number 39066
_diffrn_reflns_theta_full 25.05
_diffrn_reflns_theta_max 25.05
_diffrn_reflns_theta_min 1.16
_exptl_absorpt_coefficient_mu 0.307
_exptl_absorpt_correction_T_max 1.0000
_exptl_absorpt_correction_T_min 0.8277
_exptl_absorpt_correction_type multi-scan
_exptl_absorpt_process_details sadabs
_exptl_crystal_density_diffrn 1.128
_exptl_crystal_density_method 'not measured'
_exptl_crystal_F_000 1203
_exptl_crystal_size_max 0.30
_exptl_crystal_size_mid 0.25
_exptl_crystal_size_min 0.20
_refine_diff_density_max 0.466
_refine_diff_density_min -0.407
_refine_diff_density_rms 0.054
_refine_ls_extinction_method none
_refine_ls_goodness_of_fit_ref 0.971
_refine_ls_hydrogen_treatment constr
_refine_ls_matrix_type full
_refine_ls_number_parameters 788
_refine_ls_number_reflns 11587
_refine_ls_number_restraints 243
_refine_ls_restrained_S_all 1.030
_refine_ls_R_factor_all 0.0827
_refine_ls_R_factor_gt 0.0520
_refine_ls_shift/su_max 0.007
_refine_ls_shift/su_mean 0.000
_refine_ls_structure_factor_coef Fsqd
_refine_ls_weighting_details 'calc w=1/[\s^2^(Fo^2^)+(0.1000P)^2^+0.0000P] where P=(Fo^2^+2Fc^2^)/3'
_refine_ls_weighting_scheme calc
_refine_ls_wR_factor_gt 0.1439
_refine_ls_wR_factor_ref 0.1643
_reflns_number_gt 7746
_reflns_number_total 11587
_reflns_threshold_expression >2sigma(I)
_cod_data_source_file om200527y_si_001.cif
_cod_data_source_block 1
_cod_depositor_comments
;
The following automatic conversions were performed:

'_symmetry_cell_setting' value 'Triclinic' changed to 'triclinic'
according to /home/saulius/struct/CIF-dictionaries/cif_core.dic
dictionary named 'cif_core.dic' version 2.4.1 from 2010-06-29.

Automatic conversion script
Id: cif_fix_values 1715 2011-07-08 13:25:40Z adriana 
;
_cod_original_sg_symbol_H-M P-1
_cod_original_formula_sum 'C69 H95.50 B Co N8 O0.50'
_cod_database_code 4065034

loop_
_symmetry_equiv_pos_as_xyz
'x, y, z'
'-x, -y, -z'

loop_
_atom_site_label
_atom_site_type_symbol
_atom_site_fract_x
_atom_site_fract_y
_atom_site_fract_z
_atom_site_U_iso_or_equiv
_atom_site_adp_type
_atom_site_occupancy
_atom_site_symmetry_multiplicity
_atom_site_calc_flag
_atom_site_refinement_flags
_atom_site_disorder_assembly
_atom_site_disorder_group
Co1 Co 0.51398(3) 0.74133(2) 0.25128(2) 0.03890(14) Uani 1 1 d . . .
C1 C 0.4964(2) 0.79044(16) 0.35181(16) 0.0426(7) Uani 1 1 d . . .
C2 C 0.5304(3) 0.84723(17) 0.20347(16) 0.0443(7) Uani 1 1 d . . .
C3 C 0.5317(2) 0.69123(16) 0.15159(15) 0.0414(7) Uani 1 1 d . . .
C4 C 0.4979(2) 0.63511(16) 0.29674(14) 0.0387(6) Uani 1 1 d . . .
N1 N 0.4044(2) 0.79260(15) 0.40728(13) 0.0486(6) Uani 1 1 d . . .
N2 N 0.5747(2) 0.83035(15) 0.38617(14) 0.0495(6) Uani 1 1 d . . .
N3 N 0.4491(2) 0.91646(14) 0.20489(14) 0.0511(6) Uani 1 1 d . . .
N4 N 0.6227(2) 0.87151(14) 0.15753(14) 0.0512(6) Uani 1 1 d . . .
N5 N 0.4616(2) 0.70732(15) 0.09288(13) 0.0487(6) Uani 1 1 d . . .
N6 N 0.6158(2) 0.63109(14) 0.12065(13) 0.0451(6) Uani 1 1 d . . .
N7 N 0.41387(19) 0.58487(14) 0.28991(13) 0.0422(6) Uani 1 1 d . . .
N8 N 0.5700(2) 0.58935(14) 0.34351(13) 0.0447(6) Uani 1 1 d . . .
C5 C 0.4246(3) 0.8321(2) 0.47345(18) 0.0586(8) Uani 1 1 d . . .
C6 C 0.5314(3) 0.8550(2) 0.46031(18) 0.0599(9) Uani 1 1 d . . .
C7 C 0.2964(3) 0.7589(2) 0.39781(18) 0.0559(8) Uani 1 1 d . . .
H7A H 0.2951 0.7459 0.3444 0.067 Uiso 1 1 calc R . .
H7B H 0.2305 0.8006 0.4121 0.067 Uiso 1 1 calc R . .
C8 C 0.2819(3) 0.6816(2) 0.4453(2) 0.0683(10) Uani 1 1 d . . .
H8A H 0.3496 0.6414 0.4341 0.103 Uiso 1 1 calc R . .
H8B H 0.2133 0.6592 0.4331 0.103 Uiso 1 1 calc R . .
H8C H 0.2737 0.6954 0.4985 0.103 Uiso 1 1 calc R . .
C9 C 0.3362(4) 0.8438(3) 0.5427(2) 0.0898(13) Uani 1 1 d . . .
H9A H 0.3335 0.7922 0.5692 0.135 Uiso 1 1 calc R . .
H9B H 0.2603 0.8630 0.5271 0.135 Uiso 1 1 calc R . .
H9C H 0.3584 0.8838 0.5761 0.135 Uiso 1 1 calc R . .
C10 C 0.6019(4) 0.8957(3) 0.5129(2) 0.0871(12) Uani 1 1 d . . .
H10A H 0.6800 0.8670 0.5101 0.131 Uiso 1 1 calc R . .
H10B H 0.5656 0.8938 0.5644 0.131 Uiso 1 1 calc R . .
H10C H 0.6048 0.9522 0.4978 0.131 Uiso 1 1 calc R . .
C11 C 0.6886(3) 0.8437(2) 0.34961(19) 0.0597(8) Uani 1 1 d . . .
H11A H 0.7064 0.8093 0.3044 0.072 Uiso 1 1 calc R . .
H11B H 0.7472 0.8264 0.3841 0.072 Uiso 1 1 calc R . .
C12 C 0.6971(4) 0.9322(2) 0.3269(2) 0.0808(11) Uani 1 1 d . . .
H12A H 0.6329 0.9523 0.2984 0.121 Uiso 1 1 calc R . .
H12B H 0.7697 0.9354 0.2960 0.121 Uiso 1 1 calc R . .
H12C H 0.6941 0.9652 0.3719 0.121 Uiso 1 1 calc R . .
C13 C 0.4902(4) 0.9801(2) 0.1600(2) 0.0646(9) Uani 1 1 d . . .
C14 C 0.6003(4) 0.95223(19) 0.1313(2) 0.0637(9) Uani 1 1 d . . .
C15 C 0.3363(3) 0.9234(2) 0.2485(2) 0.0641(9) Uani 1 1 d . . .
H15A H 0.3193 0.8686 0.2639 0.077 Uiso 1 1 calc R . .
H15B H 0.2773 0.9463 0.2161 0.077 Uiso 1 1 calc R . .
C16 C 0.3270(4) 0.9769(2) 0.3191(2) 0.0856(12) Uani 1 1 d . . .
H16A H 0.3849 0.9547 0.3517 0.128 Uiso 1 1 calc R . .
H16B H 0.2503 0.9778 0.3461 0.128 Uiso 1 1 calc R . .
H16C H 0.3397 1.0321 0.3043 0.128 Uiso 1 1 calc R . .
C17 C 0.4146(4) 1.0591(2) 0.1450(3) 0.0907(13) Uani 1 1 d . . .
H17A H 0.4567 1.0916 0.1086 0.136 Uiso 1 1 calc R . .
H17B H 0.3941 1.0895 0.1918 0.136 Uiso 1 1 calc R . .
H17C H 0.3446 1.0469 0.1251 0.136 Uiso 1 1 calc R . .
C18 C 0.6892(4) 0.9954(2) 0.0851(2) 0.0883(13) Uani 1 1 d . . .
H18A H 0.6916 0.9806 0.0324 0.132 Uiso 1 1 calc R . .
H18B H 0.7648 0.9794 0.1025 0.132 Uiso 1 1 calc R . .
H18C H 0.6687 1.0540 0.0906 0.132 Uiso 1 1 calc R . .
C19 C 0.7327(3) 0.8181(2) 0.1382(2) 0.0619(9) Uani 1 1 d . . .
H19A H 0.7334 0.7689 0.1698 0.074 Uiso 1 1 calc R . .
H19B H 0.7972 0.8467 0.1498 0.074 Uiso 1 1 calc R . .
C20 C 0.7517(4) 0.7923(2) 0.0546(2) 0.0833(12) Uani 1 1 d . . .
H20A H 0.6865 0.7660 0.0421 0.125 Uiso 1 1 calc R . .
H20B H 0.8224 0.7545 0.0459 0.125 Uiso 1 1 calc R . .
H20C H 0.7580 0.8403 0.0230 0.125 Uiso 1 1 calc R . .
C21 C 0.5023(3) 0.6584(2) 0.02905(17) 0.0585(8) Uani 1 1 d . . .
C22 C 0.5998(3) 0.6111(2) 0.04656(18) 0.0565(8) Uani 1 1 d . . .
C23 C 0.3559(3) 0.7664(2) 0.09892(18) 0.0583(8) Uani 1 1 d . . .
H23A H 0.3388 0.7850 0.1514 0.070 Uiso 1 1 calc R . .
H23B H 0.2910 0.7389 0.0862 0.070 Uiso 1 1 calc R . .
C24 C 0.3650(4) 0.8405(2) 0.0477(2) 0.0796(11) Uani 1 1 d . . .
H24A H 0.4370 0.8621 0.0531 0.119 Uiso 1 1 calc R . .
H24B H 0.3001 0.8821 0.0616 0.119 Uiso 1 1 calc R . .
H24C H 0.3636 0.8244 -0.0044 0.119 Uiso 1 1 calc R . .
C25 C 0.4438(4) 0.6622(3) -0.0437(2) 0.0858(12) Uani 1 1 d . . .
H25A H 0.4606 0.7107 -0.0719 0.129 Uiso 1 1 calc R . .
H25B H 0.3607 0.6642 -0.0316 0.129 Uiso 1 1 calc R . .
H25C H 0.4730 0.6141 -0.0739 0.129 Uiso 1 1 calc R . .
C26 C 0.6829(4) 0.5513(3) -0.0022(2) 0.0884(13) Uani 1 1 d . . .
H26A H 0.6681 0.4960 0.0106 0.133 Uiso 1 1 calc R . .
H26B H 0.7618 0.5577 0.0063 0.133 Uiso 1 1 calc R . .
H26C H 0.6721 0.5618 -0.0549 0.133 Uiso 1 1 calc R . .
C27 C 0.7150(3) 0.59467(18) 0.16012(18) 0.0526(8) Uani 1 1 d . . .
H27A H 0.7175 0.6264 0.2060 0.063 Uiso 1 1 calc R . .
H27B H 0.7868 0.5988 0.1275 0.063 Uiso 1 1 calc R . .
C28 C 0.7101(3) 0.50502(19) 0.1820(2) 0.0701(10) Uani 1 1 d . . .
H28A H 0.6372 0.4999 0.2120 0.105 Uiso 1 1 calc R . .
H28B H 0.7740 0.4862 0.2112 0.105 Uiso 1 1 calc R . .
H28C H 0.7161 0.4722 0.1366 0.105 Uiso 1 1 calc R . .
C29 C 0.4333(3) 0.51108(18) 0.33105(17) 0.0507(8) Uani 1 1 d . . .
C30 C 0.5319(3) 0.51358(18) 0.36388(17) 0.0511(7) Uani 1 1 d . . .
C31 C 0.3141(3) 0.60724(19) 0.24642(17) 0.0504(7) Uani 1 1 d . . .
H31A H 0.3103 0.6652 0.2327 0.060 Uiso 1 1 calc R . .
H31B H 0.2427 0.5999 0.2784 0.060 Uiso 1 1 calc R . .
C32 C 0.3203(3) 0.5562(2) 0.17402(18) 0.0650(9) Uani 1 1 d . . .
H32A H 0.3938 0.5594 0.1441 0.098 Uiso 1 1 calc R . .
H32B H 0.2572 0.5773 0.1449 0.098 Uiso 1 1 calc R . .
H32C H 0.3137 0.4997 0.1874 0.098 Uiso 1 1 calc R . .
C33 C 0.3498(3) 0.4472(2) 0.3373(2) 0.0713(10) Uani 1 1 d . . .
H33A H 0.3776 0.4033 0.3702 0.107 Uiso 1 1 calc R . .
H33B H 0.3449 0.4253 0.2876 0.107 Uiso 1 1 calc R . .
H33C H 0.2736 0.4722 0.3580 0.107 Uiso 1 1 calc R . .
C34 C 0.5984(3) 0.4499(2) 0.4097(2) 0.0731(10) Uani 1 1 d . . .
H34A H 0.5660 0.3988 0.4078 0.110 Uiso 1 1 calc R . .
H34B H 0.5929 0.4680 0.4617 0.110 Uiso 1 1 calc R . .
H34C H 0.6792 0.4418 0.3890 0.110 Uiso 1 1 calc R . .
C35 C 0.6754(3) 0.6176(2) 0.36716(17) 0.0519(8) Uani 1 1 d . . .
H35A H 0.6926 0.6654 0.3368 0.062 Uiso 1 1 calc R . .
H35B H 0.7407 0.5744 0.3567 0.062 Uiso 1 1 calc R . .
C36 C 0.6650(3) 0.6403(2) 0.45089(19) 0.0725(10) Uani 1 1 d . . .
H36A H 0.5953 0.6783 0.4631 0.109 Uiso 1 1 calc R . .
H36B H 0.7322 0.6655 0.4612 0.109 Uiso 1 1 calc R . .
H36C H 0.6610 0.5914 0.4814 0.109 Uiso 1 1 calc R . .
B1 B 0.9324(3) 0.1956(2) 0.2024(2) 0.0562(9) Uani 1 1 d . . .
C37 C 0.9982(3) 0.2190(2) 0.2750(2) 0.0630(9) Uani 1 1 d . . .
C38 C 1.1204(3) 0.2059(3) 0.2731(3) 0.0905(13) Uani 1 1 d . . .
H38 H 1.1636 0.1827 0.2295 0.109 Uiso 1 1 calc R . .
C39 C 1.1804(4) 0.2258(3) 0.3334(3) 0.1085(16) Uani 1 1 d . . .
H39 H 1.2618 0.2162 0.3292 0.130 Uiso 1 1 calc R . .
C40 C 1.1199(5) 0.2596(3) 0.3988(3) 0.1184(18) Uani 1 1 d . . .
H40 H 1.1596 0.2731 0.4392 0.142 Uiso 1 1 calc R . .
C41 C 1.0032(5) 0.2729(4) 0.4039(3) 0.1176(18) Uani 1 1 d . . .
H41 H 0.9615 0.2957 0.4482 0.141 Uiso 1 1 calc R . .
C42 C 0.9424(4) 0.2530(3) 0.3430(2) 0.0841(12) Uani 1 1 d . . .
H42 H 0.8610 0.2630 0.3486 0.101 Uiso 1 1 calc R . .
C43 C 0.7898(3) 0.20647(18) 0.22406(18) 0.0518(8) Uani 1 1 d . . .
C44 C 0.7268(3) 0.2848(2) 0.2307(2) 0.0692(10) Uani 1 1 d . . .
H44 H 0.7678 0.3300 0.2221 0.083 Uiso 1 1 calc R . .
C45 C 0.6070(3) 0.2998(2) 0.2494(2) 0.0736(10) Uani 1 1 d . . .
H45 H 0.5696 0.3537 0.2532 0.088 Uiso 1 1 calc R . .
C46 C 0.5442(3) 0.2350(3) 0.2620(2) 0.0792(11) Uani 1 1 d . . .
H46 H 0.4635 0.2441 0.2745 0.095 Uiso 1 1 calc R . .
C47 C 0.6012(3) 0.1567(3) 0.2563(2) 0.0800(11) Uani 1 1 d . . .
H47 H 0.5593 0.1120 0.2650 0.096 Uiso 1 1 calc R . .
C48 C 0.7215(3) 0.1432(2) 0.2374(2) 0.0632(9) Uani 1 1 d . . .
H48 H 0.7579 0.0890 0.2335 0.076 Uiso 1 1 calc R . .
C49 C 0.9818(3) 0.0985(2) 0.1794(2) 0.0576(8) Uani 1 1 d . . .
C50 C 0.9807(3) 0.0387(2) 0.2364(2) 0.0743(10) Uani 1 1 d . . .
H50 H 0.9557 0.0554 0.2863 0.089 Uiso 1 1 calc R . .
C51 C 1.0152(4) -0.0447(2) 0.2223(3) 0.0867(12) Uani 1 1 d . . .
H51 H 1.0122 -0.0827 0.2620 0.104 Uiso 1 1 calc R . .
C52 C 1.0536(4) -0.0707(3) 0.1497(3) 0.0903(13) Uani 1 1 d . . .
H52 H 1.0751 -0.1266 0.1394 0.108 Uiso 1 1 calc R . .
C53 C 1.0600(4) -0.0140(3) 0.0925(3) 0.0862(12) Uani 1 1 d . . .
H53 H 1.0881 -0.0311 0.0431 0.103 Uiso 1 1 calc R . .
C54 C 1.0247(3) 0.0693(2) 0.1077(2) 0.0724(10) Uani 1 1 d . . .
H54 H 1.0304 0.1069 0.0678 0.087 Uiso 1 1 calc R . .
C55 C 0.9560(3) 0.2595(2) 0.1312(2) 0.0639(9) Uani 1 1 d . . .
C56 C 0.9039(3) 0.2548(3) 0.0641(3) 0.0825(12) Uani 1 1 d . . .
H56 H 0.8604 0.2116 0.0585 0.099 Uiso 1 1 calc R . .
C57 C 0.9139(4) 0.3119(3) 0.0047(3) 0.1025(15) Uani 1 1 d . . .
H57 H 0.8792 0.3059 -0.0399 0.123 Uiso 1 1 calc R . .
C58 C 0.9758(5) 0.3769(3) 0.0133(4) 0.1023(16) Uani 1 1 d . . .
H58 H 0.9826 0.4159 -0.0254 0.123 Uiso 1 1 calc R . .
C59 C 1.0267(5) 0.3840(3) 0.0780(3) 0.1039(16) Uani 1 1 d . . .
H59 H 1.0680 0.4283 0.0840 0.125 Uiso 1 1 calc R . .
C60 C 1.0178(4) 0.3258(2) 0.1356(2) 0.0810(12) Uani 1 1 d . . .
H60 H 1.0552 0.3317 0.1791 0.097 Uiso 1 1 calc R . .
C1S C 0.9953(9) 0.5781(6) 0.2382(4) 0.136(3) Uani 0.50 1 d PGDU A 1
H1SA H 0.9969 0.5417 0.1979 0.164 Uiso 0.50 1 calc PR A 1
C2S C 0.9898(9) 0.6625(6) 0.2243(4) 0.132(3) Uani 0.50 1 d PGU A 1
H2SA H 0.9878 0.6825 0.1747 0.159 Uiso 0.50 1 calc PR A 1
C3S C 0.9873(9) 0.7169(5) 0.2846(6) 0.146(3) Uani 0.50 1 d PGU A 1
H3SA H 0.9837 0.7734 0.2753 0.175 Uiso 0.50 1 calc PR A 1
C4S C 0.9903(10) 0.6870(6) 0.3587(5) 0.149(3) Uani 0.50 1 d PGU A 1
H4SA H 0.9887 0.7235 0.3990 0.179 Uiso 0.50 1 calc PR A 1
C5S C 0.9958(8) 0.6027(6) 0.3726(4) 0.142(3) Uani 0.50 1 d PGDU A 1
H5SA H 0.9978 0.5827 0.4222 0.170 Uiso 0.50 1 calc PR A 1
C6S C 0.9983(7) 0.5483(5) 0.3123(5) 0.150(3) Uani 0.50 1 d PGDU A 1
C7S C 0.9959(13) 0.4576(5) 0.3416(8) 0.234(6) Uani 0.50 1 d PGDU A 1
H7SA H 0.9990 0.4561 0.3959 0.351 Uiso 0.50 1 calc PR A 1
H7SB H 1.0622 0.4228 0.3172 0.351 Uiso 0.50 1 calc PR A 1
H7SC H 0.9250 0.4382 0.3297 0.351 Uiso 0.50 1 calc PR A 1
C1'S C 0.9933(7) 0.6402(5) 0.2845(5) 0.150(3) Uani 0.50 1 d PGDU B 2
C2'S C 1.0011(10) 0.5608(6) 0.2554(4) 0.146(3) Uani 0.50 1 d PGDU B 2
H2'A H 1.0077 0.5526 0.2029 0.175 Uiso 0.50 1 calc PR B 2
C3'S C 0.9991(10) 0.4937(5) 0.3047(6) 0.157(3) Uani 0.50 1 d PGU B 2
H3'A H 1.0043 0.4406 0.2852 0.188 Uiso 0.50 1 calc PR B 2
C4'S C 0.9894(9) 0.5060(6) 0.3831(6) 0.162(3) Uani 0.50 1 d PGU B 2
H4'A H 0.9880 0.4611 0.4161 0.195 Uiso 0.50 1 calc PR B 2
C5'S C 0.9816(10) 0.5854(7) 0.4122(4) 0.172(4) Uani 0.50 1 d PGU B 2
H5'A H 0.9750 0.5937 0.4647 0.207 Uiso 0.50 1 calc PR B 2
C6'S C 0.9836(10) 0.6525(6) 0.3629(5) 0.145(3) Uani 0.50 1 d PGDU B 2
C7'S C 0.9914(12) 0.7136(7) 0.2395(7) 0.195(5) Uani 0.50 1 d PGDU B 2
H7'A H 0.9985 0.6994 0.1864 0.292 Uiso 0.50 1 d PR B 2
H7'B H 0.9188 0.7485 0.2523 0.292 Uiso 0.50 1 d PR B 2
H7'C H 1.0555 0.7424 0.2495 0.292 Uiso 0.50 1 d PR B 2
O1S O 0.0537(17) 0.9544(12) 0.4362(10) 0.275(5) Uani 0.50 1 d PDU . .
C8S C 0.092(2) 1.0240(15) 0.4806(13) 0.259(6) Uani 0.50 1 d PDU . .
H8SA H 0.0507 1.0684 0.4541 0.311 Uiso 0.50 1 d PR . .
H8SB H 0.1742 1.0297 0.4757 0.311 Uiso 0.50 1 d PR . .
C9S C 0.017(3) 1.0481(15) 0.5442(14) 0.262(6) Uani 0.50 1 d PDU . .
H9SA H -0.0103 1.1015 0.5662 0.314 Uiso 0.50 1 d PR . .
H9SB H 0.0701 1.0172 0.5753 0.314 Uiso 0.50 1 d PR . .
C10S C -0.033(2) 0.9590(17) 0.5614(12) 0.274(6) Uani 0.50 1 d PDU . .
H10D H -0.0913 0.9922 0.5350 0.329 Uiso 0.50 1 d PR . .
H10E H -0.0701 0.9349 0.6062 0.329 Uiso 0.50 1 d PR . .
C11S C -0.023(3) 0.9147(14) 0.4854(17) 0.291(5) Uani 0.50 1 d PDU . .
H11D H 0.0155 0.8718 0.5151 0.349 Uiso 0.50 1 d PR . .
H11C H -0.0688 0.8904 0.4515 0.349 Uiso 0.50 1 d PRU . .

loop_
_atom_site_aniso_label
_atom_site_aniso_U_11
_atom_site_aniso_U_22
_atom_site_aniso_U_33
_atom_site_aniso_U_23
_atom_site_aniso_U_13
_atom_site_aniso_U_12
Co1 0.0422(2) 0.0392(2) 0.0353(2) 0.00107(16) -0.00599(16) -0.00373(16)
C1 0.0494(17) 0.0380(15) 0.0408(16) 0.0000(12) -0.0081(14) -0.0040(13)
C2 0.0475(17) 0.0444(16) 0.0412(16) -0.0021(13) -0.0104(13) -0.0017(14)
C3 0.0452(17) 0.0406(15) 0.0394(16) 0.0046(12) -0.0061(13) -0.0078(13)
C4 0.0399(16) 0.0443(15) 0.0309(14) -0.0024(12) -0.0031(12) -0.0018(13)
N1 0.0501(15) 0.0549(15) 0.0403(14) -0.0059(11) -0.0029(12) -0.0066(12)
N2 0.0529(16) 0.0495(14) 0.0478(15) -0.0058(12) -0.0123(12) -0.0064(12)
N3 0.0567(16) 0.0425(14) 0.0531(16) 0.0030(12) -0.0104(12) 0.0017(12)
N4 0.0588(16) 0.0430(14) 0.0503(15) 0.0074(12) -0.0012(12) -0.0050(12)
N5 0.0546(16) 0.0556(15) 0.0367(14) 0.0015(11) -0.0090(11) -0.0068(12)
N6 0.0485(14) 0.0461(13) 0.0405(14) -0.0043(11) -0.0040(11) -0.0050(11)
N7 0.0418(13) 0.0450(13) 0.0400(13) 0.0013(11) -0.0039(10) -0.0069(11)
N8 0.0442(14) 0.0469(14) 0.0435(14) 0.0070(11) -0.0097(11) -0.0041(11)
C5 0.068(2) 0.064(2) 0.0424(18) -0.0106(15) -0.0060(16) -0.0022(17)
C6 0.077(2) 0.060(2) 0.0446(19) -0.0113(15) -0.0159(17) -0.0038(17)
C7 0.0474(18) 0.067(2) 0.0511(19) -0.0063(16) -0.0038(15) 0.0017(15)
C8 0.068(2) 0.079(2) 0.057(2) 0.0003(18) 0.0067(17) -0.0162(19)
C9 0.103(3) 0.110(3) 0.053(2) -0.027(2) 0.011(2) -0.013(3)
C10 0.103(3) 0.097(3) 0.068(3) -0.023(2) -0.027(2) -0.020(2)
C11 0.056(2) 0.062(2) 0.065(2) -0.0044(17) -0.0152(17) -0.0133(16)
C12 0.093(3) 0.070(2) 0.086(3) -0.003(2) -0.011(2) -0.033(2)
C13 0.085(3) 0.0436(18) 0.067(2) 0.0089(16) -0.024(2) -0.0027(18)
C14 0.090(3) 0.0438(18) 0.058(2) 0.0104(15) -0.0078(19) -0.0117(18)
C15 0.054(2) 0.059(2) 0.077(2) 0.0021(18) -0.0143(18) 0.0067(16)
C16 0.093(3) 0.071(2) 0.084(3) -0.015(2) 0.002(2) 0.014(2)
C17 0.113(3) 0.055(2) 0.104(3) 0.017(2) -0.037(3) 0.008(2)
C18 0.125(4) 0.064(2) 0.077(3) 0.018(2) 0.005(2) -0.029(2)
C19 0.057(2) 0.0540(19) 0.073(2) 0.0048(17) 0.0024(17) -0.0091(16)
C20 0.090(3) 0.071(2) 0.081(3) 0.001(2) 0.027(2) -0.010(2)
C21 0.071(2) 0.072(2) 0.0358(17) -0.0044(15) -0.0050(15) -0.0189(18)
C22 0.062(2) 0.061(2) 0.0460(19) -0.0110(15) 0.0035(16) -0.0138(17)
C23 0.055(2) 0.067(2) 0.053(2) 0.0042(16) -0.0171(16) -0.0018(16)
C24 0.099(3) 0.077(2) 0.062(2) 0.018(2) -0.025(2) 0.005(2)
C25 0.107(3) 0.105(3) 0.051(2) -0.005(2) -0.022(2) -0.020(3)
C26 0.097(3) 0.096(3) 0.068(3) -0.032(2) 0.007(2) -0.007(2)
C27 0.0482(18) 0.0493(17) 0.058(2) -0.0038(15) -0.0024(15) -0.0005(14)
C28 0.078(2) 0.0491(19) 0.079(3) 0.0017(18) -0.003(2) 0.0043(17)
C29 0.057(2) 0.0459(17) 0.0481(18) 0.0041(14) 0.0022(15) -0.0096(14)
C30 0.059(2) 0.0453(17) 0.0474(18) 0.0100(14) -0.0040(15) -0.0028(14)
C31 0.0439(17) 0.0608(19) 0.0475(18) -0.0007(14) -0.0092(14) -0.0071(14)
C32 0.073(2) 0.076(2) 0.051(2) -0.0066(17) -0.0116(17) -0.0243(18)
C33 0.076(2) 0.061(2) 0.079(3) 0.0072(18) 0.003(2) -0.0242(18)
C34 0.085(3) 0.063(2) 0.070(2) 0.0217(19) -0.016(2) -0.0028(19)
C35 0.0461(18) 0.0599(19) 0.0508(19) 0.0067(15) -0.0142(14) -0.0043(14)
C36 0.083(3) 0.085(3) 0.055(2) 0.0043(19) -0.0291(19) -0.017(2)
B1 0.054(2) 0.052(2) 0.062(2) 0.0011(18) -0.0029(18) -0.0086(17)
C37 0.055(2) 0.058(2) 0.077(2) -0.0040(18) -0.0077(18) -0.0116(16)
C38 0.060(2) 0.106(3) 0.106(3) -0.029(3) -0.013(2) -0.004(2)
C39 0.059(3) 0.129(4) 0.143(5) -0.020(4) -0.032(3) -0.013(3)
C40 0.101(4) 0.140(5) 0.125(5) -0.034(4) -0.044(3) -0.024(3)
C41 0.097(4) 0.165(5) 0.097(4) -0.048(3) -0.020(3) -0.026(3)
C42 0.067(2) 0.102(3) 0.087(3) -0.015(2) -0.008(2) -0.020(2)
C43 0.0537(19) 0.0474(17) 0.0543(19) 0.0012(14) -0.0045(15) -0.0080(14)
C44 0.059(2) 0.052(2) 0.094(3) 0.0041(18) 0.0038(19) -0.0096(16)
C45 0.059(2) 0.063(2) 0.094(3) 0.001(2) -0.001(2) 0.0009(18)
C46 0.047(2) 0.090(3) 0.097(3) -0.005(2) 0.005(2) -0.008(2)
C47 0.060(2) 0.078(3) 0.105(3) -0.003(2) 0.000(2) -0.029(2)
C48 0.061(2) 0.0508(19) 0.079(2) -0.0044(17) -0.0077(18) -0.0119(16)
C49 0.0473(19) 0.060(2) 0.065(2) -0.0023(17) -0.0041(16) -0.0073(15)
C50 0.084(3) 0.061(2) 0.073(3) 0.003(2) 0.003(2) -0.0015(19)
C51 0.085(3) 0.062(2) 0.108(4) 0.008(2) 0.003(3) -0.002(2)
C52 0.071(3) 0.063(2) 0.135(4) -0.017(3) -0.012(3) 0.003(2)
C53 0.079(3) 0.088(3) 0.087(3) -0.026(3) -0.001(2) 0.006(2)
C54 0.066(2) 0.072(2) 0.076(3) -0.001(2) -0.0017(19) -0.0010(19)
C55 0.0482(19) 0.063(2) 0.078(3) 0.0054(18) 0.0026(18) -0.0037(16)
C56 0.062(2) 0.090(3) 0.097(3) 0.028(3) -0.009(2) -0.020(2)
C57 0.073(3) 0.128(4) 0.104(4) 0.049(3) -0.014(2) -0.003(3)
C58 0.091(3) 0.083(3) 0.121(4) 0.043(3) 0.026(3) 0.000(3)
C59 0.107(4) 0.078(3) 0.122(4) 0.004(3) 0.030(3) -0.030(3)
C60 0.092(3) 0.069(2) 0.083(3) 0.004(2) 0.014(2) -0.030(2)
C1S 0.052(4) 0.209(7) 0.149(6) -0.024(6) -0.026(5) -0.006(5)
C2S 0.058(4) 0.200(7) 0.140(6) 0.002(6) -0.023(5) -0.008(6)
C3S 0.066(4) 0.197(7) 0.171(7) 0.017(7) -0.016(6) -0.001(6)
C4S 0.065(4) 0.221(7) 0.160(6) -0.007(6) -0.015(5) -0.011(6)
C5S 0.059(4) 0.211(7) 0.157(6) -0.008(6) -0.019(5) -0.017(5)
C6S 0.067(4) 0.195(7) 0.185(6) 0.014(6) -0.013(5) -0.013(5)
C7S 0.175(10) 0.252(12) 0.270(12) -0.003(11) -0.018(11) -0.014(11)
C1'S 0.068(3) 0.205(6) 0.174(5) 0.008(5) -0.016(4) -0.007(5)
C2'S 0.064(4) 0.203(7) 0.169(6) -0.018(6) -0.011(5) -0.011(5)
C3'S 0.081(5) 0.195(8) 0.192(7) 0.002(7) -0.015(6) -0.011(6)
C4'S 0.091(5) 0.200(7) 0.193(7) -0.014(6) -0.021(6) -0.005(6)
C5'S 0.090(5) 0.229(8) 0.200(7) -0.032(7) -0.023(6) -0.019(6)
C6'S 0.064(4) 0.221(8) 0.156(6) -0.018(6) -0.024(5) -0.023(6)
C7'S 0.127(9) 0.241(11) 0.208(11) 0.050(10) -0.014(9) -0.003(9)
O1S 0.310(11) 0.273(10) 0.241(9) -0.045(9) 0.063(8) -0.107(10)
C8S 0.292(13) 0.280(11) 0.208(11) -0.073(10) 0.069(9) -0.113(11)
C9S 0.289(13) 0.296(12) 0.198(10) -0.055(11) 0.073(10) -0.102(11)
C10S 0.307(12) 0.292(11) 0.220(10) -0.042(11) 0.044(10) -0.076(11)
C11S 0.313(9) 0.302(9) 0.255(8) -0.016(8) 0.039(8) -0.076(8)

loop_
_atom_type_symbol
_atom_type_description
_atom_type_scat_dispersion_real
_atom_type_scat_dispersion_imag
_atom_type_scat_source
C C 0.0033 0.0016 'International Tables Vol C Tables 4.2.6.8 and 6.1.1.4'
H H 0.0000 0.0000 'International Tables Vol C Tables 4.2.6.8 and 6.1.1.4'
B B 0.0013 0.0007 'International Tables Vol C Tables 4.2.6.8 and 6.1.1.4'
N N 0.0061 0.0033 'International Tables Vol C Tables 4.2.6.8 and 6.1.1.4'
Co Co 0.3494 0.9721 'International Tables Vol C Tables 4.2.6.8 and 6.1.1.4'
O O 0.0106 0.0060 'International Tables Vol C Tables 4.2.6.8 and 6.1.1.4'

loop_
_geom_angle_atom_site_label_1
_geom_angle_atom_site_label_2
_geom_angle_atom_site_label_3
_geom_angle
_geom_angle_site_symmetry_1
_geom_angle_site_symmetry_3
C4 Co1 C3 89.48(11) . .
C4 Co1 C1 89.91(11) . .
C3 Co1 C1 179.39(11) . .
C4 Co1 C2 178.82(11) . .
C3 Co1 C2 89.34(11) . .
C1 Co1 C2 91.27(11) . .
N1 C1 N2 102.3(2) . .
N1 C1 Co1 128.9(2) . .
N2 C1 Co1 128.7(2) . .
N4 C2 N3 102.3(2) . .
N4 C2 Co1 129.5(2) . .
N3 C2 Co1 128.2(2) . .
N6 C3 N5 102.1(2) . .
N6 C3 Co1 129.4(2) . .
N5 C3 Co1 128.5(2) . .
N7 C4 N8 102.1(2) . .
N7 C4 Co1 129.2(2) . .
N8 C4 Co1 128.7(2) . .
C1 N1 C5 112.5(3) . .
C1 N1 C7 123.7(2) . .
C5 N1 C7 123.8(3) . .
C1 N2 C6 111.8(3) . .
C1 N2 C11 123.6(2) . .
C6 N2 C11 124.6(3) . .
C2 N3 C13 111.9(3) . .
C2 N3 C15 124.1(3) . .
C13 N3 C15 124.0(3) . .
C2 N4 C14 112.9(3) . .
C2 N4 C19 123.3(2) . .
C14 N4 C19 123.8(3) . .
C3 N5 C21 112.0(3) . .
C3 N5 C23 123.3(2) . .
C21 N5 C23 124.7(3) . .
C3 N6 C22 112.8(2) . .
C3 N6 C27 123.6(2) . .
C22 N6 C27 123.6(2) . .
C4 N7 C29 112.3(2) . .
C4 N7 C31 123.3(2) . .
C29 N7 C31 124.4(2) . .
C4 N8 C30 112.6(2) . .
C4 N8 C35 122.8(2) . .
C30 N8 C35 124.6(2) . .
C6 C5 N1 106.3(3) . .
C6 C5 C9 130.6(3) . .
N1 C5 C9 123.1(3) . .
C5 C6 N2 107.0(3) . .
C5 C6 C10 129.8(3) . .
N2 C6 C10 123.1(3) . .
N1 C7 C8 113.2(3) . .
N1 C7 H7A 108.9 . .
C8 C7 H7A 108.9 . .
N1 C7 H7B 108.9 . .
C8 C7 H7B 108.9 . .
H7A C7 H7B 107.8 . .
C7 C8 H8A 109.5 . .
C7 C8 H8B 109.5 . .
H8A C8 H8B 109.5 . .
C7 C8 H8C 109.5 . .
H8A C8 H8C 109.5 . .
H8B C8 H8C 109.5 . .
C5 C9 H9A 109.5 . .
C5 C9 H9B 109.5 . .
H9A C9 H9B 109.5 . .
C5 C9 H9C 109.5 . .
H9A C9 H9C 109.5 . .
H9B C9 H9C 109.5 . .
C6 C10 H10A 109.5 . .
C6 C10 H10B 109.5 . .
H10A C10 H10B 109.5 . .
C6 C10 H10C 109.5 . .
H10A C10 H10C 109.5 . .
H10B C10 H10C 109.5 . .
N2 C11 C12 113.7(3) . .
N2 C11 H11A 108.8 . .
C12 C11 H11A 108.8 . .
N2 C11 H11B 108.8 . .
C12 C11 H11B 108.8 . .
H11A C11 H11B 107.7 . .
C11 C12 H12A 109.5 . .
C11 C12 H12B 109.5 . .
H12A C12 H12B 109.5 . .
C11 C12 H12C 109.5 . .
H12A C12 H12C 109.5 . .
H12B C12 H12C 109.5 . .
C14 C13 N3 106.8(3) . .
C14 C13 C17 130.2(4) . .
N3 C13 C17 122.8(4) . .
C13 C14 N4 106.1(3) . .
C13 C14 C18 130.3(3) . .
N4 C14 C18 123.5(3) . .
N3 C15 C16 113.9(3) . .
N3 C15 H15A 108.8 . .
C16 C15 H15A 108.8 . .
N3 C15 H15B 108.8 . .
C16 C15 H15B 108.8 . .
H15A C15 H15B 107.7 . .
C15 C16 H16A 109.5 . .
C15 C16 H16B 109.5 . .
H16A C16 H16B 109.5 . .
C15 C16 H16C 109.5 . .
H16A C16 H16C 109.5 . .
H16B C16 H16C 109.5 . .
C13 C17 H17A 109.5 . .
C13 C17 H17B 109.5 . .
H17A C17 H17B 109.5 . .
C13 C17 H17C 109.5 . .
H17A C17 H17C 109.5 . .
H17B C17 H17C 109.5 . .
C14 C18 H18A 109.5 . .
C14 C18 H18B 109.5 . .
H18A C18 H18B 109.5 . .
C14 C18 H18C 109.5 . .
H18A C18 H18C 109.5 . .
H18B C18 H18C 109.5 . .
N4 C19 C20 113.1(3) . .
N4 C19 H19A 109.0 . .
C20 C19 H19A 109.0 . .
N4 C19 H19B 109.0 . .
C20 C19 H19B 109.0 . .
H19A C19 H19B 107.8 . .
C19 C20 H20A 109.5 . .
C19 C20 H20B 109.5 . .
H20A C20 H20B 109.5 . .
C19 C20 H20C 109.5 . .
H20A C20 H20C 109.5 . .
H20B C20 H20C 109.5 . .
C22 C21 N5 106.5(3) . .
C22 C21 C25 129.5(3) . .
N5 C21 C25 124.0(3) . .
C21 C22 N6 106.6(3) . .
C21 C22 C26 129.4(3) . .
N6 C22 C26 123.9(3) . .
N5 C23 C24 113.5(3) . .
N5 C23 H23A 108.9 . .
C24 C23 H23A 108.9 . .
N5 C23 H23B 108.9 . .
C24 C23 H23B 108.9 . .
H23A C23 H23B 107.7 . .
C23 C24 H24A 109.5 . .
C23 C24 H24B 109.5 . .
H24A C24 H24B 109.5 . .
C23 C24 H24C 109.5 . .
H24A C24 H24C 109.5 . .
H24B C24 H24C 109.5 . .
C21 C25 H25A 109.5 . .
C21 C25 H25B 109.5 . .
H25A C25 H25B 109.5 . .
C21 C25 H25C 109.5 . .
H25A C25 H25C 109.5 . .
H25B C25 H25C 109.5 . .
C22 C26 H26A 109.5 . .
C22 C26 H26B 109.5 . .
H26A C26 H26B 109.5 . .
C22 C26 H26C 109.5 . .
H26A C26 H26C 109.5 . .
H26B C26 H26C 109.5 . .
N6 C27 C28 113.6(3) . .
N6 C27 H27A 108.8 . .
C28 C27 H27A 108.8 . .
N6 C27 H27B 108.8 . .
C28 C27 H27B 108.8 . .
H27A C27 H27B 107.7 . .
C27 C28 H28A 109.5 . .
C27 C28 H28B 109.5 . .
H28A C28 H28B 109.5 . .
C27 C28 H28C 109.5 . .
H28A C28 H28C 109.5 . .
H28B C28 H28C 109.5 . .
C30 C29 N7 106.8(3) . .
C30 C29 C33 130.0(3) . .
N7 C29 C33 123.2(3) . .
C29 C30 N8 106.3(3) . .
C29 C30 C34 130.2(3) . .
N8 C30 C34 123.4(3) . .
N7 C31 C32 113.0(2) . .
N7 C31 H31A 109.0 . .
C32 C31 H31A 109.0 . .
N7 C31 H31B 109.0 . .
C32 C31 H31B 109.0 . .
H31A C31 H31B 107.8 . .
C31 C32 H32A 109.5 . .
C31 C32 H32B 109.5 . .
H32A C32 H32B 109.5 . .
C31 C32 H32C 109.5 . .
H32A C32 H32C 109.5 . .
H32B C32 H32C 109.5 . .
C29 C33 H33A 109.5 . .
C29 C33 H33B 109.5 . .
H33A C33 H33B 109.5 . .
C29 C33 H33C 109.5 . .
H33A C33 H33C 109.5 . .
H33B C33 H33C 109.5 . .
C30 C34 H34A 109.5 . .
C30 C34 H34B 109.5 . .
H34A C34 H34B 109.5 . .
C30 C34 H34C 109.5 . .
H34A C34 H34C 109.5 . .
H34B C34 H34C 109.5 . .
N8 C35 C36 113.5(3) . .
N8 C35 H35A 108.9 . .
C36 C35 H35A 108.9 . .
N8 C35 H35B 108.9 . .
C36 C35 H35B 108.9 . .
H35A C35 H35B 107.7 . .
C35 C36 H36A 109.5 . .
C35 C36 H36B 109.5 . .
H36A C36 H36B 109.5 . .
C35 C36 H36C 109.5 . .
H36A C36 H36C 109.5 . .
H36B C36 H36C 109.5 . .
C37 B1 C43 110.7(3) . .
C37 B1 C55 110.4(3) . .
C43 B1 C55 105.8(3) . .
C37 B1 C49 107.3(3) . .
C43 B1 C49 110.4(3) . .
C55 B1 C49 112.3(3) . .
C42 C37 C38 113.6(3) . .
C42 C37 B1 125.1(3) . .
C38 C37 B1 121.2(3) . .
C39 C38 C37 123.2(4) . .
C39 C38 H38 118.4 . .
C37 C38 H38 118.4 . .
C40 C39 C38 120.1(4) . .
C40 C39 H39 119.9 . .
C38 C39 H39 119.9 . .
C41 C40 C39 119.2(5) . .
C41 C40 H40 120.4 . .
C39 C40 H40 120.4 . .
C40 C41 C42 120.8(5) . .
C40 C41 H41 119.6 . .
C42 C41 H41 119.6 . .
C37 C42 C41 123.1(4) . .
C37 C42 H42 118.5 . .
C41 C42 H42 118.5 . .
C48 C43 C44 113.8(3) . .
C48 C43 B1 126.0(3) . .
C44 C43 B1 120.1(3) . .
C45 C44 C43 124.1(3) . .
C45 C44 H44 118.0 . .
C43 C44 H44 118.0 . .
C46 C45 C44 119.5(3) . .
C46 C45 H45 120.2 . .
C44 C45 H45 120.2 . .
C45 C46 C47 119.1(3) . .
C45 C46 H46 120.5 . .
C47 C46 H46 120.5 . .
C46 C47 C48 120.4(3) . .
C46 C47 H47 119.8 . .
C48 C47 H47 119.8 . .
C43 C48 C47 123.1(3) . .
C43 C48 H48 118.4 . .
C47 C48 H48 118.4 . .
C54 C49 C50 114.9(3) . .
C54 C49 B1 126.3(3) . .
C50 C49 B1 118.8(3) . .
C51 C50 C49 123.0(4) . .
C51 C50 H50 118.5 . .
C49 C50 H50 118.5 . .
C52 C51 C50 119.7(4) . .
C52 C51 H51 120.2 . .
C50 C51 H51 120.2 . .
C53 C52 C51 119.3(4) . .
C53 C52 H52 120.3 . .
C51 C52 H52 120.3 . .
C52 C53 C54 120.2(4) . .
C52 C53 H53 119.9 . .
C54 C53 H53 119.9 . .
C49 C54 C53 122.8(4) . .
C49 C54 H54 118.6 . .
C53 C54 H54 118.6 . .
C60 C55 C56 115.0(4) . .
C60 C55 B1 123.5(4) . .
C56 C55 B1 121.2(3) . .
C55 C56 C57 123.1(4) . .
C55 C56 H56 118.5 . .
C57 C56 H56 118.5 . .
C58 C57 C56 118.9(5) . .
C58 C57 H57 120.6 . .
C56 C57 H57 120.6 . .
C59 C58 C57 119.7(5) . .
C59 C58 H58 120.2 . .
C57 C58 H58 120.2 . .
C58 C59 C60 120.5(5) . .
C58 C59 H59 119.7 . .
C60 C59 H59 119.7 . .
C55 C60 C59 122.8(5) . .
C55 C60 H60 118.6 . .
C59 C60 H60 118.6 . .
C2S C1S C6S 120.0 . .
C2S C1S H1SA 120.0 . .
C6S C1S H1SA 120.0 . .
C1S C2S C3S 120.0 . .
C1S C2S H2SA 120.0 . .
C3S C2S H2SA 120.0 . .
C1S C2S H7'A 142.1 . .
C3S C2S H7'A 97.0 . .
H2SA C2S H7'A 24.4 . .
C2S C3S C4S 120.0 . .
C2S C3S H3SA 120.0 . .
C4S C3S H3SA 120.0 . .
C2S C3S H7'B 78.6 . .
C4S C3S H7'B 134.4 . .
H3SA C3S H7'B 59.8 . .
C2S C3S H7'C 84.9 . .
C4S C3S H7'C 127.7 . .
H3SA C3S H7'C 58.4 . .
H7'B C3S H7'C 92.6 . .
C5S C4S C3S 120.0 . .
C5S C4S H4SA 120.0 . .
C3S C4S H4SA 120.0 . .
C4S C5S C6S 120.0 . .
C4S C5S H5SA 120.0 . .
C6S C5S H5SA 120.0 . .
C5S C6S C1S 120.0 . .
C5S C6S C7S 111.2 . .
C1S C6S C7S 128.7 . .
C6S C7S H7SA 109.5 . .
C6S C7S H7SB 109.5 . .
H7SA C7S H7SB 109.5 . .
C6S C7S H7SC 109.5 . .
H7SA C7S H7SC 109.5 . .
H7SB C7S H7SC 109.5 . .
C2'S C1'S C6'S 120.0 . .
C2'S C1'S C7'S 124.8 . .
C6'S C1'S C7'S 115.1 . .
C3'S C2'S C1'S 120.0 . .
C3'S C2'S H2'A 120.0 . .
C1'S C2'S H2'A 120.0 . .
C4'S C3'S C2'S 120.0 . .
C4'S C3'S H3'A 120.0 . .
C2'S C3'S H3'A 120.0 . .
C3'S C4'S C5'S 120.0 . .
C3'S C4'S H4'A 120.0 . .
C5'S C4'S H4'A 120.0 . .
C4'S C5'S C6'S 120.0 . .
C4'S C5'S H5'A 120.0 . .
C6'S C5'S H5'A 120.0 . .
C5'S C6'S C1'S 120.0 . .
C1'S C7'S H7'A 109.5 . .
C1'S C7'S H7'B 109.5 . .
H7'A C7'S H7'B 109.5 . .
C1'S C7'S H7'C 109.5 . .
H7'A C7'S H7'C 109.5 . .
H7'B C7'S H7'C 109.5 . .
C9S O1S C11S 32(3) 2_576 .
C9S O1S C10S 90(3) 2_576 2_576
C11S O1S C10S 114.9(18) . 2_576
C9S O1S C8S 103(2) 2_576 .
C11S O1S C8S 107.7(12) . .
C10S O1S C8S 42.4(16) 2_576 .
C10S C8S C11S 79(3) 2_576 2_576
C10S C8S C9S 98(3) 2_576 .
C11S C8S C9S 34.5(18) 2_576 .
C10S C8S O1S 62.7(19) 2_576 .
C11S C8S O1S 126(2) 2_576 .
C9S C8S O1S 113.3(14) . .
C10S C8S C9S 59.2(19) 2_576 2_576
C11S C8S C9S 102(2) 2_576 2_576
C9S C8S C9S 88.0(14) . 2_576
O1S C8S C9S 25.8(9) . 2_576
C10S C8S H8SA 33.6 2_576 .
C11S C8S H8SA 56.0 2_576 .
C9S C8S H8SA 86.8 . .
O1S C8S H8SA 96.2 . .
C9S C8S H8SA 90.2 2_576 .
C10S C8S H8SB 125.7 2_576 .
C11S C8S H8SB 115.4 2_576 .
C9S C8S H8SB 123.7 . .
O1S C8S H8SB 117.6 . .
C9S C8S H8SB 142.4 2_576 .
H8SA C8S H8SB 109.5 . .
C11S C9S O1S 114(6) 2_576 2_576
C11S C9S C8S 68(3) 2_576 .
O1S C9S C8S 141(3) 2_576 .
C11S C9S C10S 146(4) 2_576 .
O1S C9S C10S 58(2) 2_576 .
C8S C9S C10S 97.4(12) . .
C11S C9S C10S 53(2) 2_576 2_576
O1S C9S C10S 113(4) 2_576 2_576
C8S C9S C10S 34.7(16) . 2_576
C10S C9S C10S 97.2(14) . 2_576
C11S C9S C8S 114(5) 2_576 2_576
O1S C9S C8S 50.8(19) 2_576 2_576
C8S C9S C8S 92.0(14) . 2_576
C10S C9S C8S 33.7(13) . 2_576
C10S C9S C8S 74.4(14) 2_576 2_576
C11S C9S H9SA 66.7 2_576 .
O1S C9S H9SA 74.3 2_576 .
C8S C9S H9SA 131.9 . .
C10S C9S H9SA 129.8 . .
C10S C9S H9SA 117.2 2_576 .
C8S C9S H9SA 120.9 2_576 .
C11S C9S H9SB 133.0 2_576 .
O1S C9S H9SB 109.2 2_576 .
C8S C9S H9SB 89.0 . .
C10S C9S H9SB 73.9 . .
C10S C9S H9SB 122.5 2_576 .
C8S C9S H9SB 107.1 2_576 .
H9SA C9S H9SB 110.3 . .
C8S C10S O1S 75(2) 2_576 2_576
C8S C10S C11S 58(2) 2_576 .
O1S C10S C11S 119.8(19) 2_576 .
C8S C10S C9S 87(2) 2_576 .
O1S C10S C9S 31.3(13) 2_576 .
C11S C10S C9S 106.6(11) . .
C8S C10S C9S 47.4(17) 2_576 2_576
O1S C10S C9S 95.4(18) 2_576 2_576
C11S C10S C9S 25.0(13) . 2_576
C9S C10S C9S 82.8(14) . 2_576
C8S C10S H10D 21.1 2_576 .
O1S C10S H10D 55.5 2_576 .
C11S C10S H10D 78.0 . .
C9S C10S H10D 73.9 . .
C9S C10S H10D 63.2 2_576 .
C8S C10S H10E 113.1 2_576 .
O1S C10S H10E 111.5 2_576 .
C11S C10S H10E 119.7 . .
C9S C10S H10E 133.5 . .
C9S C10S H10E 141.9 2_576 .
H10D C10S H10E 110.2 . .
C9S C11S C8S 77(3) 2_576 2_576
C9S C11S O1S 34(3) 2_576 .
C8S C11S O1S 103(2) 2_576 .
C9S C11S C10S 102(3) 2_576 .
C8S C11S C10S 43.5(18) 2_576 .
O1S C11S C10S 106.3(13) . .
C9S C11S H11D 147.5 2_576 .
C8S C11S H11D 120.1 2_576 .
O1S C11S H11D 113.6 . .
C10S C11S H11D 80.6 . .
C9S C11S H11C 89.4 2_576 .
C8S C11S H11C 106.3 2_576 .
O1S C11S H11C 103.3 . .
C10S C11S H11C 141.9 . .
H11D C11S H11C 108.9 . .

loop_
_geom_bond_atom_site_label_1
_geom_bond_atom_site_label_2
_geom_bond_distance
_geom_bond_site_symmetry_2
Co1 C4 1.923(3) .
Co1 C3 1.928(3) .
Co1 C1 1.935(3) .
Co1 C2 1.936(3) .
C1 N1 1.366(4) .
C1 N2 1.374(3) .
C2 N4 1.369(4) .
C2 N3 1.373(4) .
C3 N6 1.367(3) .
C3 N5 1.381(3) .
C4 N7 1.365(3) .
C4 N8 1.378(3) .
N1 C5 1.395(4) .
N1 C7 1.454(4) .
N2 C6 1.395(4) .
N2 C11 1.447(4) .
N3 C13 1.399(4) .
N3 C15 1.437(4) .
N4 C14 1.392(4) .
N4 C19 1.459(4) .
N5 C21 1.394(4) .
N5 C23 1.452(4) .
N6 C22 1.387(4) .
N6 C27 1.460(4) .
N7 C29 1.403(4) .
N7 C31 1.456(3) .
N8 C30 1.396(4) .
N8 C35 1.459(4) .
C5 C6 1.334(5) .
C5 C9 1.507(5) .
C6 C10 1.509(5) .
C7 C8 1.523(5) .
C7 H7A 0.9700 .
C7 H7B 0.9700 .
C8 H8A 0.9600 .
C8 H8B 0.9600 .
C8 H8C 0.9600 .
C9 H9A 0.9600 .
C9 H9B 0.9600 .
C9 H9C 0.9600 .
C10 H10A 0.9600 .
C10 H10B 0.9600 .
C10 H10C 0.9600 .
C11 C12 1.506(5) .
C11 H11A 0.9700 .
C11 H11B 0.9700 .
C12 H12A 0.9600 .
C12 H12B 0.9600 .
C12 H12C 0.9600 .
C13 C14 1.345(5) .
C13 C17 1.500(5) .
C14 C18 1.488(5) .
C15 C16 1.516(5) .
C15 H15A 0.9700 .
C15 H15B 0.9700 .
C16 H16A 0.9600 .
C16 H16B 0.9600 .
C16 H16C 0.9600 .
C17 H17A 0.9600 .
C17 H17B 0.9600 .
C17 H17C 0.9600 .
C18 H18A 0.9600 .
C18 H18B 0.9600 .
C18 H18C 0.9600 .
C19 C20 1.524(5) .
C19 H19A 0.9700 .
C19 H19B 0.9700 .
C20 H20A 0.9600 .
C20 H20B 0.9600 .
C20 H20C 0.9600 .
C21 C22 1.344(5) .
C21 C25 1.507(4) .
C22 C26 1.492(4) .
C23 C24 1.508(5) .
C23 H23A 0.9700 .
C23 H23B 0.9700 .
C24 H24A 0.9600 .
C24 H24B 0.9600 .
C24 H24C 0.9600 .
C25 H25A 0.9600 .
C25 H25B 0.9600 .
C25 H25C 0.9600 .
C26 H26A 0.9600 .
C26 H26B 0.9600 .
C26 H26C 0.9600 .
C27 C28 1.515(4) .
C27 H27A 0.9700 .
C27 H27B 0.9700 .
C28 H28A 0.9600 .
C28 H28B 0.9600 .
C28 H28C 0.9600 .
C29 C30 1.336(4) .
C29 C33 1.507(4) .
C30 C34 1.491(4) .
C31 C32 1.524(4) .
C31 H31A 0.9700 .
C31 H31B 0.9700 .
C32 H32A 0.9600 .
C32 H32B 0.9600 .
C32 H32C 0.9600 .
C33 H33A 0.9600 .
C33 H33B 0.9600 .
C33 H33C 0.9600 .
C34 H34A 0.9600 .
C34 H34B 0.9600 .
C34 H34C 0.9600 .
C35 C36 1.515(4) .
C35 H35A 0.9700 .
C35 H35B 0.9700 .
C36 H36A 0.9600 .
C36 H36B 0.9600 .
C36 H36C 0.9600 .
B1 C37 1.629(5) .
B1 C43 1.641(5) .
B1 C55 1.644(5) .
B1 C49 1.656(5) .
C37 C42 1.388(5) .
C37 C38 1.399(5) .
C38 C39 1.391(6) .
C38 H38 0.9300 .
C39 C40 1.370(7) .
C39 H39 0.9300 .
C40 C41 1.333(7) .
C40 H40 0.9300 .
C41 C42 1.405(6) .
C41 H41 0.9300 .
C42 H42 0.9300 .
C43 C48 1.383(4) .
C43 C44 1.388(4) .
C44 C45 1.382(5) .
C44 H44 0.9300 .
C45 C46 1.362(5) .
C45 H45 0.9300 .
C46 C47 1.362(5) .
C46 H46 0.9300 .
C47 C48 1.386(5) .
C47 H47 0.9300 .
C48 H48 0.9300 .
C49 C54 1.376(5) .
C49 C50 1.392(5) .
C50 C51 1.388(5) .
C50 H50 0.9300 .
C51 C52 1.364(6) .
C51 H51 0.9300 .
C52 C53 1.362(6) .
C52 H52 0.9300 .
C53 C54 1.392(5) .
C53 H53 0.9300 .
C54 H54 0.9300 .
C55 C60 1.379(5) .
C55 C56 1.388(5) .
C56 C57 1.398(6) .
C56 H56 0.9300 .
C57 C58 1.374(7) .
C57 H57 0.9300 .
C58 C59 1.350(7) .
C58 H58 0.9300 .
C59 C60 1.386(6) .
C59 H59 0.9300 .
C60 H60 0.9300 .
C1S C2S 1.3900 .
C1S C6S 1.3900 .
C1S H1SA 0.9300 .
C2S C3S 1.3900 .
C2S H2SA 0.9300 .
C2S H7'A 0.9004 .
C3S C4S 1.3900 .
C3S H3SA 0.9300 .
C3S H7'B 1.0940 .
C3S H7'C 1.0736 .
C4S C5S 1.3900 .
C4S H4SA 0.9300 .
C5S C6S 1.3900 .
C5S H5SA 0.9300 .
C6S C7S 1.5642 .
C7S H7SA 0.9600 .
C7S H7SB 0.9600 .
C7S H7SC 0.9600 .
C1'S C2'S 1.3900 .
C1'S C6'S 1.3900 .
C1'S C7'S 1.4265 .
C2'S C3'S 1.3900 .
C2'S H2'A 0.9300 .
C3'S C4'S 1.3900 .
C3'S H3'A 0.9300 .
C4'S C5'S 1.3900 .
C4'S H4'A 0.9300 .
C5'S C6'S 1.3900 .
C5'S H5'A 0.9300 .
C7'S H7'A 0.9601 .
C7'S H7'B 0.9600 .
C7'S H7'C 0.9601 .
O1S C9S 0.86(3) 2_576
O1S C11S 1.391(16) .
O1S C10S 1.40(3) 2_576
O1S C8S 1.526(16) .
C8S C10S 1.07(4) 2_576
C8S C11S 1.31(4) 2_576
C8S C9S 1.377(17) .
C8S C9S 1.92(4) 2_576
C8S H8SA 0.9599 .
C8S H8SB 0.9599 .
C9S C11S 0.80(4) 2_576
C9S O1S 0.86(3) 2_576
C9S C10S 1.647(18) .
C9S C10S 1.85(3) 2_576
C9S C8S 1.92(4) 2_576
C9S H9SA 0.9600 .
C9S H9SB 0.9600 .
C10S C8S 1.07(4) 2_576
C10S O1S 1.40(3) 2_576
C10S C11S 1.517(17) .
C10S C9S 1.85(3) 2_576
C10S H10D 0.9600 .
C10S H10E 0.9599 .
C11S C9S 0.80(4) 2_576
C11S C8S 1.31(4) 2_576
C11S H11D 0.9601 .
C11S H11C 0.9601 .
